data_1516657
loop_
_publ_author_name
'Leung, Man-kit'
'Yang, Chih-Chiang'
'Lee, Jiun-Haw'
'Tsai, Hsin-Hung'
'Lin, Chi-Feng'
'Huang, Chih-Yen'
'Su, Yuhlong Oliver'
'Chiu, Chi-Feng'

_publ_section_title
;
 The unusual electrochemical and photophysical behavior of
 2,2'-bis(1,3,4-oxadiazol-2-yl)biphenyls, effective electron transport
 hosts for phosphorescent organic light emitting diodes.
;
_journal_issue 2
_journal_name_full 'Organic letters'
_journal_page_first 235
_journal_page_last 238
_journal_paper_doi 10.1021/ol062668+
_journal_volume 9
_journal_year 2007
_chemical_formula_sum 'C28 H18 N4 O2'
_chemical_formula_weight 442.46
_chemical_name_systematic
; 
 ? 
;
_space_group_IT_number 60
_symmetry_cell_setting orthorhombic
_symmetry_space_group_name_Hall '-P 2n 2ab'
_symmetry_space_group_name_H-M 'P b c n'
_atom_sites_solution_hydrogens geom
_atom_sites_solution_primary direct
_atom_sites_solution_secondary difmap
_audit_creation_method SHELXL-97
_cell_angle_alpha 90.00
_cell_angle_beta 90.00
_cell_angle_gamma 90.00
_cell_formula_units_Z 4
_cell_length_a 11.3862(5)
_cell_length_b 10.0904(6)
_cell_length_c 18.8335(9)
_cell_measurement_reflns_used 23146
_cell_measurement_temperature 295(2)
_cell_measurement_theta_max 27.5
_cell_measurement_theta_min 1
_cell_volume 2163.81(19)
_computing_cell_refinement 'HKL Denzo & Scalepack (Otwinowski & Minor)'
_computing_data_collection 'COLLECT (Nonius BV)'
_computing_data_reduction 'HKL Denzo & Scalepack (Otwinowski & Minor)'
_computing_molecular_graphics SHELXTL
_computing_publication_material SHELXTL
_computing_structure_refinement 'SHELXL-97 (Sheldrick, 1997)'
_computing_structure_solution 'SHELXS-97 (Sheldrick, 1990)'
_diffrn_ambient_temperature 295(2)
_diffrn_measured_fraction_theta_full 0.986
_diffrn_measured_fraction_theta_max 0.986
_diffrn_measurement_device_type 'Nonius KappaCCD'
_diffrn_measurement_method CCD
_diffrn_radiation_monochromator graphite
_diffrn_radiation_source 'fine-focus sealed tube'
_diffrn_radiation_type MoK\a
_diffrn_radiation_wavelength 0.71073
_diffrn_reflns_av_R_equivalents 0.0734
_diffrn_reflns_av_sigmaI/netI 0.0604
_diffrn_reflns_limit_h_max 14
_diffrn_reflns_limit_h_min -13
_diffrn_reflns_limit_k_max 13
_diffrn_reflns_limit_k_min -12
_diffrn_reflns_limit_l_max 23
_diffrn_reflns_limit_l_min -24
_diffrn_reflns_number 11367
_diffrn_reflns_theta_full 27.47
_diffrn_reflns_theta_max 27.47
_diffrn_reflns_theta_min 2.16
_exptl_absorpt_coefficient_mu 0.088
_exptl_absorpt_correction_T_max 0.988
_exptl_absorpt_correction_T_min 0.969
_exptl_absorpt_correction_type multi-scan
_exptl_absorpt_process_details
; 
multi-scan from symmetry-related measurements 
 Sortav (Blessing 1995) 
;
_exptl_crystal_density_diffrn 1.358
_exptl_crystal_density_method 'not measured'
_exptl_crystal_F_000 920
_exptl_crystal_size_max 0.25
_exptl_crystal_size_mid 0.20
_exptl_crystal_size_min 0.15
_refine_diff_density_max 0.183
_refine_diff_density_min -0.151
_refine_diff_density_rms 0.046
_refine_ls_extinction_coef 0.012(3)
_refine_ls_extinction_expression Fc^*^=kFc[1+0.001xFc^2^\l^3^/sin(2\q)]^-1/4^
_refine_ls_extinction_method SHELXL
_refine_ls_goodness_of_fit_ref 1.109
_refine_ls_hydrogen_treatment mixed
_refine_ls_matrix_type full
_refine_ls_number_parameters 155
_refine_ls_number_reflns 2448
_refine_ls_number_restraints 0
_refine_ls_restrained_S_all 1.109
_refine_ls_R_factor_all 0.1237
_refine_ls_R_factor_gt 0.0537
_refine_ls_shift/su_max 0.000
_refine_ls_shift/su_mean 0.000
_refine_ls_structure_factor_coef Fsqd
_refine_ls_weighting_details 'calc w=1/[\s^2^(Fo^2^)+(0.0790P)^2^+0.0000P] where P=(Fo^2^+2Fc^2^)/3'
_refine_ls_weighting_scheme calc
_refine_ls_wR_factor_gt 0.1217
_refine_ls_wR_factor_ref 0.1648
_reflns_number_gt 1344
_reflns_number_total 2448
_reflns_threshold_expression >2sigma(I)
_cod_data_source_file ol062668%2Bsi20061101_080458.cif
_cod_data_source_block ic11895
_cod_depositor_comments
;
The following automatic conversions were performed:

'_symmetry_cell_setting' value 'Orthorhombic' changed to
'orthorhombic' according to
/usr/data/users/saulius/automatic-downloads/retrospective/ACS/lib/dictionaries/cif_core.dic
dictionary named 'cif_core.dic' version 2.4.2 from 2011-04-26.

Automatic conversion script
Id: cif_fix_values 2281 2013-09-26 08:29:07Z andrius 
;
_cod_original_sg_symbol_H-M Pbcn
_cod_database_code 1516657

loop_
_symmetry_equiv_pos_as_xyz
'x, y, z'
'-x+1/2, -y+1/2, z+1/2'
'-x, y, -z+1/2'
'x+1/2, -y+1/2, -z'
'-x, -y, -z'
'x-1/2, y-1/2, -z-1/2'
'x, -y, z-1/2'
'-x-1/2, y-1/2, z'

loop_
_atom_site_label
_atom_site_type_symbol
_atom_site_fract_x
_atom_site_fract_y
_atom_site_fract_z
_atom_site_U_iso_or_equiv
_atom_site_adp_type
_atom_site_occupancy
_atom_site_symmetry_multiplicity
_atom_site_calc_flag
_atom_site_refinement_flags
O1 O 0.29505(12) 0.38141(14) 0.14127(7) 0.0512(4) Uani 1 1 d .
N1 N 0.48572(17) 0.36879(19) 0.15982(10) 0.0613(6) Uani 1 1 d .
N2 N 0.46322(17) 0.47036(19) 0.10995(10) 0.0602(6) Uani 1 1 d .
C1 C 0.4351(2) 0.1316(2) 0.25812(11) 0.0525(6) Uani 1 1 d .
C2 C 0.3935(2) 0.0335(2) 0.30393(13) 0.0678(7) Uani 1 1 d .
H2A H 0.4470 -0.0234 0.3254 0.081 Uiso 1 1 calc R
C3 C 0.2763(3) 0.0185(3) 0.31817(14) 0.0727(8) Uani 1 1 d .
H3A H 0.2513 -0.0472 0.3494 0.087 Uiso 1 1 calc R
C4 C 0.1959(3) 0.1002(3) 0.28653(13) 0.0705(8) Uani 1 1 d .
H4A H 0.1162 0.0901 0.2960 0.085 Uiso 1 1 calc R
C5 C 0.2335(2) 0.1975(2) 0.24064(12) 0.0603(7) Uani 1 1 d .
H5A H 0.1787 0.2525 0.2189 0.072 Uiso 1 1 calc R
C6 C 0.3523(2) 0.2145(2) 0.22625(11) 0.0507(6) Uani 1 1 d .
C7 C 0.38461(19) 0.3201(2) 0.17619(11) 0.0507(6) Uani 1 1 d .
C8 C 0.35143(19) 0.4732(2) 0.10101(11) 0.0476(6) Uani 1 1 d .
C9 C 0.28272(18) 0.5597(2) 0.05522(11) 0.0475(5) Uani 1 1 d .
C10 C 0.3386(2) 0.6426(2) 0.00809(12) 0.0598(7) Uani 1 1 d .
H10A H 0.4201 0.6413 0.0049 0.072 Uiso 1 1 calc R
C11 C 0.2751(2) 0.7275(3) -0.03444(13) 0.0662(7) Uani 1 1 d .
H11A H 0.3139 0.7840 -0.0656 0.079 Uiso 1 1 calc R
C12 C 0.1549(2) 0.7290(2) -0.03098(13) 0.0663(7) Uani 1 1 d .
H12A H 0.1121 0.7868 -0.0594 0.080 Uiso 1 1 calc R
C13 C 0.0982(2) 0.6443(3) 0.01476(15) 0.0717(8) Uani 1 1 d .
H13A H 0.0166 0.6441 0.0168 0.086 Uiso 1 1 calc R
C14 C 0.1613(2) 0.5598(2) 0.05759(13) 0.0618(7) Uani 1 1 d .
H14A H 0.1221 0.5025 0.0882 0.074 Uiso 1 1 calc R

loop_
_atom_site_aniso_label
_atom_site_aniso_U_11
_atom_site_aniso_U_22
_atom_site_aniso_U_33
_atom_site_aniso_U_23
_atom_site_aniso_U_13
_atom_site_aniso_U_12
O1 0.0447(9) 0.0508(9) 0.0581(9) 0.0032(7) 0.0007(7) -0.0012(7)
N1 0.0512(12) 0.0634(12) 0.0692(13) 0.0141(10) -0.0037(9) -0.0056(10)
N2 0.0501(12) 0.0626(13) 0.0680(12) 0.0151(10) -0.0040(9) -0.0052(9)
C1 0.0644(13) 0.0448(12) 0.0482(12) -0.0042(9) -0.0078(11) -0.0056(11)
C2 0.0838(19) 0.0570(15) 0.0626(15) 0.0075(11) -0.0119(14) -0.0114(13)
C3 0.093(2) 0.0633(17) 0.0620(16) 0.0093(12) 0.0006(15) -0.0241(15)
C4 0.0761(17) 0.0711(17) 0.0644(15) -0.0016(13) 0.0086(14) -0.0230(15)
C5 0.0603(17) 0.0578(15) 0.0627(14) -0.0010(12) 0.0005(12) -0.0092(11)
C6 0.0581(15) 0.0457(12) 0.0483(12) -0.0033(9) -0.0004(10) -0.0070(10)
C7 0.0484(14) 0.0503(13) 0.0534(12) -0.0018(10) -0.0037(10) -0.0029(11)
C8 0.0440(13) 0.0467(13) 0.0521(13) 0.0001(9) 0.0049(10) -0.0043(10)
C9 0.0468(13) 0.0455(11) 0.0501(12) -0.0037(10) -0.0004(10) 0.0011(10)
C10 0.0504(13) 0.0638(15) 0.0653(15) 0.0096(12) 0.0014(11) -0.0016(12)
C11 0.0701(19) 0.0639(16) 0.0646(15) 0.0125(12) 0.0008(13) -0.0018(13)
C12 0.0691(18) 0.0636(15) 0.0662(15) 0.0033(13) -0.0071(13) 0.0140(13)
C13 0.0504(14) 0.0750(17) 0.0897(18) 0.0072(14) -0.0026(13) 0.0105(14)
C14 0.0517(14) 0.0610(14) 0.0726(16) 0.0084(12) 0.0025(12) 0.0013(11)

loop_
_atom_type_symbol
_atom_type_description
_atom_type_scat_dispersion_real
_atom_type_scat_dispersion_imag
_atom_type_scat_source
C C 0.0033 0.0016 'International Tables Vol C Tables 4.2.6.8 and 6.1.1.4'
H H 0.0000 0.0000 'International Tables Vol C Tables 4.2.6.8 and 6.1.1.4'
N N 0.0061 0.0033 'International Tables Vol C Tables 4.2.6.8 and 6.1.1.4'
O O 0.0106 0.0060 'International Tables Vol C Tables 4.2.6.8 and 6.1.1.4'

loop_
_geom_angle_atom_site_label_1
_geom_angle_atom_site_label_2
_geom_angle_atom_site_label_3
_geom_angle
_geom_angle_site_symmetry_3
C8 O1 C7 103.03(16) .
C7 N1 N2 105.86(17) .
C8 N2 N1 106.45(17) .
C2 C1 C6 117.5(2) .
C2 C1 C1 117.26(19) 3_655
C6 C1 C1 125.04(19) 3_655
C3 C2 C1 122.0(2) .
C3 C2 H2A 119.0 .
C1 C2 H2A 119.0 .
C4 C3 C2 120.0(2) .
C4 C3 H3A 120.0 .
C2 C3 H3A 120.0 .
C3 C4 C5 119.7(3) .
C3 C4 H4A 120.2 .
C5 C4 H4A 120.2 .
C4 C5 C6 120.9(2) .
C4 C5 H5A 119.5 .
C6 C5 H5A 119.5 .
C5 C6 C1 119.9(2) .
C5 C6 C7 117.3(2) .
C1 C6 C7 122.8(2) .
N1 C7 O1 112.35(18) .
N1 C7 C6 130.8(2) .
O1 C7 C6 116.86(18) .
N2 C8 O1 112.32(19) .
N2 C8 C9 128.62(19) .
O1 C8 C9 119.06(18) .
C10 C9 C14 118.9(2) .
C10 C9 C8 119.89(19) .
C14 C9 C8 121.2(2) .
C9 C10 C11 120.7(2) .
C9 C10 H10A 119.6 .
C11 C10 H10A 119.6 .
C12 C11 C10 120.2(2) .
C12 C11 H11A 119.9 .
C10 C11 H11A 119.9 .
C11 C12 C13 119.5(2) .
C11 C12 H12A 120.2 .
C13 C12 H12A 120.2 .
C12 C13 C14 120.5(2) .
C12 C13 H13A 119.7 .
C14 C13 H13A 119.7 .
C13 C14 C9 120.2(2) .
C13 C14 H14A 119.9 .
C9 C14 H14A 119.9 .

loop_
_geom_bond_atom_site_label_1
_geom_bond_atom_site_label_2
_geom_bond_distance
_geom_bond_site_symmetry_2
O1 C8 1.358(2) .
O1 C7 1.362(2) .
N1 C7 1.289(3) .
N1 N2 1.414(2) .
N2 C8 1.284(3) .
C1 C2 1.396(3) .
C1 C6 1.396(3) .
C1 C1 1.508(5) 3_655
C2 C3 1.369(4) .
C2 H2A 0.9300 .
C3 C4 1.369(4) .
C3 H3A 0.9300 .
C4 C5 1.376(3) .
C4 H4A 0.9300 .
C5 C6 1.391(3) .
C5 H5A 0.9300 .
C6 C7 1.469(3) .
C8 C9 1.455(3) .
C9 C10 1.376(3) .
C9 C14 1.384(3) .
C10 C11 1.378(3) .
C10 H10A 0.9300 .
C11 C12 1.369(4) .
C11 H11A 0.9300 .
C12 C13 1.375(4) .
C12 H12A 0.9300 .
C13 C14 1.376(3) .
C13 H13A 0.9300 .
C14 H14A 0.9300 .
